data_4062974
_journal_name_full Organometallics
_journal_paper_doi 10.1021/om049801r
_journal_year 2004
_chemical_formula_sum 'C43 H40 Cl N4 O14 P Pt'
_chemical_formula_weight 1098.30
_space_group_IT_number 14
_symmetry_cell_setting monoclinic
_symmetry_space_group_name_Hall '-P 2yn'
_symmetry_space_group_name_H-M 'P 1 21/n 1'
_cell_angle_alpha 90.00
_cell_angle_beta 93.020(7)
_cell_angle_gamma 90.00
_cell_formula_units_Z 4
_cell_length_a 10.7880(10)
_cell_length_b 18.1386(16)
_cell_length_c 22.673(2)
_cell_measurement_temperature 173(2)
_cell_volume 4430.6(7)
_diffrn_ambient_temperature 173(2)
_exptl_crystal_density_diffrn 1.647
_cod_original_sg_symbol_H-M 'P 21/n'
_cod_database_code 4062974

loop_
_symmetry_equiv_pos_as_xyz
'x, y, z'
'-x+1/2, y+1/2, -z+1/2'
'-x, -y, -z'
'x-1/2, -y-1/2, z-1/2'

loop_
_atom_site_label
_atom_site_type_symbol
_atom_site_fract_x
_atom_site_fract_y
_atom_site_fract_z
_atom_site_U_iso_or_equiv
_atom_site_adp_type
_atom_site_occupancy
_atom_site_symmetry_multiplicity
_atom_site_calc_flag
_atom_site_refinement_flags
_atom_site_disorder_assembly
_atom_site_disorder_group
Pt Pt 0.21537(2) 0.208889(10) 0.597063(9) 0.03274(7) Uani 1 1 d . . .
Cl Cl 0.09010(18) 0.15868(8) 0.66785(9) 0.0797(6) Uani 1 1 d . . .
C11 C 0.3346(5) 0.2342(3) 0.5369(2) 0.0301(11) Uani 1 1 d U . .
C12 C 0.3622(5) 0.1741(3) 0.4997(2) 0.0326(11) Uani 1 1 d U . .
C13 C 0.4510(5) 0.1754(3) 0.4568(2) 0.0380(12) Uani 1 1 d U . .
C14 C 0.5238(5) 0.2379(3) 0.4516(2) 0.0432(13) Uani 1 1 d U . .
C15 C 0.5023(5) 0.2993(3) 0.4878(2) 0.0392(12) Uani 1 1 d U . .
C16 C 0.4069(4) 0.2958(3) 0.52734(18) 0.0309(10) Uani 1 1 d U . .
C17 C 0.5648(6) 0.0693(3) 0.4358(3) 0.0625(19) Uani 1 1 d U . .
H17A H 0.6448 0.0937 0.4313 0.075 Uiso 1 1 calc R . .
H17B H 0.5597 0.0250 0.4110 0.075 Uiso 1 1 calc R . .
H17C H 0.5573 0.0554 0.4772 0.075 Uiso 1 1 calc R . .
C18 C 0.5907(7) 0.2798(4) 0.3601(3) 0.077(2) Uani 1 1 d U . .
H18A H 0.5186 0.2587 0.3380 0.092 Uiso 1 1 calc R . .
H18B H 0.6630 0.2780 0.3357 0.092 Uiso 1 1 calc R . .
H18C H 0.5731 0.3312 0.3701 0.092 Uiso 1 1 calc R . .
C19 C 0.6962(6) 0.3625(5) 0.4964(3) 0.094(3) Uani 1 1 d U . .
H19A H 0.7146 0.3564 0.5389 0.113 Uiso 1 1 calc R . .
H19B H 0.7319 0.4090 0.4833 0.113 Uiso 1 1 calc R . .
H19C H 0.7324 0.3214 0.4751 0.113 Uiso 1 1 calc R . .
C21 C 0.1847(4) 0.3084(2) 0.6296(2) 0.0318(11) Uani 1 1 d U . .
C22 C 0.2363(4) 0.3361(3) 0.6824(2) 0.0312(11) Uani 1 1 d U . .
C23 C 0.2124(5) 0.4069(3) 0.7036(2) 0.0335(11) Uani 1 1 d U . .
C24 C 0.1294(5) 0.4518(3) 0.6723(2) 0.0371(12) Uani 1 1 d U A .
C26 C 0.0979(5) 0.3548(3) 0.6023(2) 0.0368(12) Uani 1 1 d U A .
C27 C 0.2121(5) 0.4429(4) 0.8040(2) 0.0606(18) Uani 1 1 d U . .
H27A H 0.1408 0.4753 0.7951 0.073 Uiso 1 1 calc R . .
H27B H 0.2665 0.4654 0.8350 0.073 Uiso 1 1 calc R . .
H27C H 0.1829 0.3950 0.8176 0.073 Uiso 1 1 calc R . .
C28 C 0.1907(7) 0.5754(3) 0.6804(4) 0.102(3) Uani 1 1 d U A .
H28A H 0.2735 0.5584 0.6940 0.122 Uiso 1 1 calc R . .
H28B H 0.1712 0.6213 0.7007 0.122 Uiso 1 1 calc R . .
H28C H 0.1887 0.5841 0.6377 0.122 Uiso 1 1 calc R . .
C25 C 0.0683(6) 0.4244(3) 0.6219(2) 0.0469(15) Uani 1 1 d DU . .
O25 O -0.0441(7) 0.4544(4) 0.5946(3) 0.0398(19) Uiso 0.50 1 d PDU A 1
C29 C -0.0201(15) 0.5256(7) 0.5688(6) 0.088(5) Uiso 0.50 1 d PDU A 1
H29A H -0.0932 0.5414 0.5446 0.106 Uiso 0.50 1 calc PR A 1
H29B H 0.0513 0.5219 0.5440 0.106 Uiso 0.50 1 calc PR A 1
H29C H -0.0023 0.5616 0.6003 0.106 Uiso 0.50 1 calc PR A 1
O25' O 0.0151(8) 0.4726(5) 0.5818(4) 0.058(2) Uiso 0.50 1 d PDU A 2
C29' C -0.0986(11) 0.5014(7) 0.6037(5) 0.064(4) Uiso 0.50 1 d PDU A 2
H29D H -0.1511 0.5206 0.5706 0.077 Uiso 0.50 1 calc PR A 2
H29E H -0.0791 0.5412 0.6319 0.077 Uiso 0.50 1 calc PR A 2
H29F H -0.1427 0.4619 0.6234 0.077 Uiso 0.50 1 calc PR A 2
N11 N 0.2979(4) 0.1072(2) 0.51157(18) 0.0357(10) Uani 1 1 d U . .
N12 N 0.3958(4) 0.3647(2) 0.5619(2) 0.0400(11) Uani 1 1 d U . .
N21 N 0.3194(4) 0.2900(3) 0.72020(19) 0.0448(11) Uani 1 1 d U . .
N22 N 0.0309(6) 0.3305(3) 0.5472(3) 0.0606(16) Uani 1 1 d U . .
O11 O 0.2351(3) 0.10583(18) 0.55762(16) 0.0429(9) Uani 1 1 d U . .
O12 O 0.3035(4) 0.05176(19) 0.48196(16) 0.0494(10) Uani 1 1 d U . .
O13 O 0.4661(4) 0.1188(2) 0.41799(14) 0.0490(10) Uani 1 1 d U . .
O14 O 0.6157(4) 0.2389(2) 0.41255(17) 0.0635(12) Uani 1 1 d U . .
O15 O 0.5653(4) 0.3635(2) 0.48464(17) 0.0563(11) Uani 1 1 d U . .
O16 O 0.4632(4) 0.3695(2) 0.60675(18) 0.0601(12) Uani 1 1 d U . .
O17 O 0.3245(4) 0.4119(2) 0.54337(17) 0.0601(12) Uani 1 1 d U . .
O21 O 0.2947(4) 0.2829(3) 0.77160(17) 0.0807(15) Uani 1 1 d U . .
O22 O 0.4092(4) 0.2615(2) 0.69943(18) 0.0612(12) Uani 1 1 d U . .
O23 O 0.2795(3) 0.4329(2) 0.75186(16) 0.0487(10) Uani 1 1 d U . .
O24 O 0.1017(4) 0.52093(19) 0.69300(17) 0.0559(11) Uani 1 1 d U . .
O26 O -0.0589(5) 0.2912(4) 0.5525(2) 0.118(2) Uani 1 1 d U A .
O27 O 0.0694(7) 0.3452(3) 0.5006(2) 0.112(2) Uani 1 1 d U A .
P P 0.83555(12) -0.03290(6) 0.69492(5) 0.0261(3) Uani 1 1 d . . .
C31 C 0.7657(4) -0.1026(2) 0.73796(19) 0.0277(11) Uani 1 1 d DU . .
C32 C 0.6420(5) -0.1252(3) 0.7270(2) 0.0367(13) Uani 1 1 d DU . .
H32 H 0.5933 -0.1048 0.6949 0.044 Uiso 1 1 calc R . .
C33 C 0.5922(5) -0.1769(3) 0.7631(2) 0.0460(14) Uani 1 1 d DU . .
H33 H 0.5083 -0.1919 0.7560 0.055 Uiso 1 1 calc R . .
C34 C 0.6616(5) -0.2071(3) 0.8090(2) 0.0467(13) Uani 1 1 d DU . .
H34 H 0.6253 -0.2422 0.8339 0.056 Uiso 1 1 calc R . .
C35 C 0.7823(6) -0.1873(3) 0.8194(2) 0.0508(15) Uani 1 1 d DU . .
H35 H 0.8303 -0.2096 0.8509 0.061 Uiso 1 1 calc R . .
C36 C 0.8358(5) -0.1347(3) 0.7843(2) 0.0407(13) Uani 1 1 d DU . .
H36 H 0.9199 -0.1206 0.7919 0.049 Uiso 1 1 calc R . .
C41 C 0.8912(5) 0.0621(2) 0.7895(2) 0.0332(12) Uani 1 1 d DU . .
C42 C 0.8295(5) 0.1276(3) 0.7763(2) 0.0430(14) Uani 1 1 d DU . .
H42 H 0.8245 0.1453 0.7368 0.052 Uiso 1 1 calc R . .
C43 C 0.7748(6) 0.1677(3) 0.8204(3) 0.0580(17) Uani 1 1 d DU . .
H43 H 0.7322 0.2124 0.8111 0.070 Uiso 1 1 calc R . .
C44 C 0.7830(7) 0.1421(4) 0.8777(3) 0.072(2) Uani 1 1 d DU . .
H44 H 0.7450 0.1688 0.9079 0.086 Uiso 1 1 calc R . .
C45 C 0.8455(7) 0.0784(4) 0.8909(2) 0.069(2) Uani 1 1 d DU . .
H45 H 0.8526 0.0615 0.9306 0.083 Uiso 1 1 calc R . .
C46 C 0.8988(6) 0.0380(3) 0.8470(2) 0.0520(16) Uani 1 1 d DU . .
H46 H 0.9409 -0.0067 0.8567 0.062 Uiso 1 1 calc R . .
C47 C 0.9471(4) 0.0184(2) 0.7407(2) 0.0298(11) Uani 1 1 d DU . .
H47A H 1.0089 -0.0164 0.7586 0.036 Uiso 1 1 calc R . .
H47B H 0.9917 0.0528 0.7153 0.036 Uiso 1 1 calc R . .
C51 C 0.7191(4) 0.0309(2) 0.66706(19) 0.0300(11) Uani 1 1 d DU . .
C52 C 0.7365(5) 0.0687(3) 0.6148(2) 0.0386(13) Uani 1 1 d DU . .
H52 H 0.8035 0.0561 0.5912 0.046 Uiso 1 1 calc R . .
C53 C 0.6555(5) 0.1247(3) 0.5974(2) 0.0499(15) Uani 1 1 d DU . .
H53 H 0.6680 0.1514 0.5622 0.060 Uiso 1 1 calc R . .
C54 C 0.5571(5) 0.1421(3) 0.6310(2) 0.0501(15) Uani 1 1 d DU . .
H54 H 0.5022 0.1807 0.6188 0.060 Uiso 1 1 calc R . .
C55 C 0.5375(5) 0.1038(3) 0.6823(3) 0.0501(15) Uani 1 1 d DU . .
H55 H 0.4683 0.1152 0.7048 0.060 Uiso 1 1 calc R . .
C56 C 0.6195(5) 0.0485(3) 0.7006(2) 0.0402(13) Uani 1 1 d DU . .
H56 H 0.6073 0.0227 0.7362 0.048 Uiso 1 1 calc R . .
C61 C 0.9161(4) -0.0737(2) 0.6355(2) 0.0276(11) Uani 1 1 d DU . .
C62 C 0.8896(5) -0.1454(3) 0.6186(2) 0.0404(13) Uani 1 1 d DU . .
H62 H 0.8318 -0.1736 0.6394 0.048 Uiso 1 1 calc R . .
C63 C 0.9474(5) -0.1762(3) 0.5712(2) 0.0477(15) Uani 1 1 d DU . .
H63 H 0.9290 -0.2254 0.5593 0.057 Uiso 1 1 calc R . .
C64 C 1.0317(5) -0.1353(3) 0.5413(2) 0.0508(15) Uani 1 1 d DU . .
H64 H 1.0715 -0.1564 0.5089 0.061 Uiso 1 1 calc R . .
C65 C 1.0583(5) -0.0639(3) 0.5583(2) 0.0415(13) Uani 1 1 d DU . .
H65 H 1.1169 -0.0360 0.5378 0.050 Uiso 1 1 calc R . .
C66 C 1.0002(5) -0.0327(3) 0.6051(2) 0.0350(12) Uani 1 1 d DU . .
H66 H 1.0179 0.0168 0.6164 0.042 Uiso 1 1 calc R . .

loop_
_atom_site_aniso_label
_atom_site_aniso_U_11
_atom_site_aniso_U_22
_atom_site_aniso_U_33
_atom_site_aniso_U_23
_atom_site_aniso_U_13
_atom_site_aniso_U_12
Pt 0.03478(11) 0.02079(9) 0.04353(11) -0.00114(12) 0.01034(8) 0.00218(12)
Cl 0.0941(14) 0.0361(9) 0.1159(15) -0.0020(9) 0.0711(12) -0.0118(9)
C11 0.035(3) 0.028(2) 0.027(3) 0.001(2) -0.001(2) 0.010(2)
C12 0.038(3) 0.033(3) 0.026(3) 0.004(2) -0.009(2) 0.013(2)
C13 0.048(3) 0.036(3) 0.029(3) 0.003(2) 0.000(2) 0.018(2)
C14 0.044(3) 0.048(3) 0.038(3) 0.006(2) 0.014(3) 0.015(3)
C15 0.040(3) 0.039(3) 0.039(3) 0.014(2) 0.004(2) 0.007(3)
C16 0.039(3) 0.030(2) 0.023(2) 0.006(2) 0.000(2) 0.006(3)
C17 0.083(5) 0.047(4) 0.058(4) 0.005(3) 0.018(4) 0.035(3)
C18 0.106(6) 0.074(5) 0.055(4) 0.007(4) 0.040(4) 0.000(4)
C19 0.054(4) 0.125(7) 0.102(6) -0.017(5) 0.003(5) -0.022(5)
C21 0.029(3) 0.025(3) 0.042(3) -0.002(2) 0.007(2) -0.002(2)
C22 0.029(3) 0.035(3) 0.031(3) 0.005(2) 0.007(2) 0.001(2)
C23 0.027(3) 0.037(3) 0.038(3) -0.009(2) 0.009(2) -0.009(2)
C24 0.047(3) 0.026(3) 0.040(3) -0.010(2) 0.011(3) 0.003(2)
C26 0.040(3) 0.032(3) 0.038(3) -0.010(2) 0.000(2) 0.013(2)
C27 0.046(4) 0.095(5) 0.040(3) -0.028(3) 0.006(3) -0.004(4)
C28 0.103(7) 0.036(4) 0.168(8) -0.019(5) 0.013(6) -0.011(4)
C25 0.069(4) 0.041(3) 0.030(3) -0.003(2) -0.006(3) 0.024(3)
N11 0.043(3) 0.027(2) 0.038(3) -0.003(2) 0.001(2) 0.010(2)
N12 0.048(3) 0.035(3) 0.039(3) 0.002(2) 0.015(2) -0.013(2)
N21 0.046(3) 0.051(3) 0.037(3) 0.003(3) 0.002(2) 0.011(3)
N22 0.070(4) 0.051(3) 0.058(4) -0.023(3) -0.023(3) 0.023(3)
O11 0.046(2) 0.0273(19) 0.057(2) -0.0067(18) 0.014(2) 0.0038(17)
O12 0.060(3) 0.033(2) 0.054(2) -0.0130(19) 0.000(2) 0.0047(19)
O13 0.071(3) 0.047(2) 0.0300(19) -0.0010(17) 0.0079(19) 0.027(2)
O14 0.068(3) 0.066(3) 0.060(3) 0.016(2) 0.037(2) 0.021(2)
O15 0.053(3) 0.054(3) 0.062(3) 0.010(2) 0.015(2) -0.015(2)
O16 0.059(3) 0.067(3) 0.054(3) -0.012(2) -0.004(2) -0.022(2)
O17 0.098(4) 0.031(2) 0.052(3) 0.0030(19) 0.011(2) 0.018(2)
O21 0.086(3) 0.109(4) 0.048(3) 0.029(3) 0.007(2) 0.031(3)
O22 0.049(3) 0.069(3) 0.066(3) -0.001(2) 0.007(2) 0.025(2)
O23 0.033(2) 0.069(3) 0.045(2) -0.023(2) 0.0081(18) -0.0056(19)
O24 0.078(3) 0.027(2) 0.064(3) -0.0150(19) 0.014(2) 0.002(2)
O26 0.058(3) 0.213(7) 0.080(4) -0.062(4) -0.016(3) -0.002(4)
O27 0.224(7) 0.070(4) 0.039(3) 0.007(3) -0.028(4) -0.039(4)
P 0.0290(7) 0.0206(6) 0.0287(7) -0.0003(5) 0.0006(6) 0.0030(5)
C31 0.033(3) 0.025(3) 0.026(3) 0.003(2) 0.005(2) 0.002(2)
C32 0.033(3) 0.030(3) 0.047(3) 0.002(2) 0.007(3) 0.006(2)
C33 0.036(3) 0.041(3) 0.063(4) 0.001(3) 0.019(3) 0.001(3)
C34 0.054(3) 0.041(3) 0.047(3) 0.001(3) 0.028(3) -0.007(3)
C35 0.071(4) 0.038(3) 0.042(3) 0.014(2) -0.006(3) 0.001(3)
C36 0.045(3) 0.031(3) 0.045(3) 0.005(2) -0.009(3) -0.001(2)
C41 0.043(3) 0.024(3) 0.032(3) -0.008(2) -0.003(3) -0.005(2)
C42 0.057(4) 0.032(3) 0.040(3) -0.006(2) 0.004(3) 0.000(3)
C43 0.081(5) 0.032(3) 0.062(4) -0.022(3) 0.016(4) 0.004(3)
C44 0.100(6) 0.061(4) 0.057(4) -0.030(3) 0.030(4) -0.010(4)
C45 0.111(6) 0.068(4) 0.031(3) -0.009(3) 0.019(4) -0.009(4)
C46 0.079(5) 0.041(3) 0.035(3) -0.003(2) -0.006(3) -0.001(3)
C47 0.029(3) 0.022(2) 0.038(3) 0.000(2) 0.000(2) -0.001(2)
C51 0.035(3) 0.025(3) 0.030(3) -0.002(2) -0.002(2) 0.004(2)
C52 0.048(3) 0.034(3) 0.033(3) -0.002(2) 0.002(3) 0.009(2)
C53 0.071(4) 0.036(3) 0.041(3) 0.006(3) -0.014(3) 0.013(3)
C54 0.049(4) 0.034(3) 0.065(4) -0.002(3) -0.020(3) 0.018(3)
C55 0.038(3) 0.040(3) 0.073(4) -0.003(3) 0.004(3) 0.012(3)
C56 0.034(3) 0.034(3) 0.053(3) 0.009(3) 0.005(3) 0.008(2)
C61 0.029(3) 0.027(3) 0.026(3) -0.003(2) -0.004(2) 0.003(2)
C62 0.040(3) 0.033(3) 0.049(3) -0.003(3) 0.008(3) 0.001(2)
C63 0.057(4) 0.033(3) 0.054(4) -0.017(3) 0.007(3) -0.003(3)
C64 0.050(4) 0.053(4) 0.050(4) -0.019(3) 0.010(3) 0.005(3)
C65 0.038(3) 0.046(3) 0.042(3) -0.005(3) 0.012(3) -0.004(3)
C66 0.040(3) 0.029(3) 0.036(3) -0.005(2) 0.001(3) 0.000(2)

loop_
_geom_bond_atom_site_label_1
_geom_bond_atom_site_label_2
_geom_bond_distance
_geom_bond_site_symmetry_2
_geom_bond_publ_flag
Pt C11 1.978(5) . y
Pt C21 1.985(4) . y
Pt O11 2.088(3) . y
Pt Cl 2.3367(16) . y
C11 C16 1.385(6) . y
C11 C12 1.420(6) . y
C12 C13 1.401(7) . y
C12 N11 1.430(6) . y
C13 O13 1.366(6) . y
C13 C14 1.389(7) . y
C14 O14 1.364(6) . y
C14 C15 1.408(7) . y
C15 O15 1.352(6) . y
C15 C16 1.402(7) . y
C16 N12 1.484(6) . y
C17 O13 1.434(6) . y
C18 O14 1.417(6) . y
C19 O15 1.424(7) . y
C21 C26 1.381(6) . y
C21 C22 1.387(6) . y
C22 C23 1.402(6) . y
C22 N21 1.468(6) . y
C23 O23 1.363(6) . y
C23 C24 1.379(7) . y
C24 O24 1.377(5) . y
C24 C25 1.381(7) . y
C26 C25 1.382(6) . y
C26 N22 1.478(7) . y
C27 O23 1.431(6) . y
C28 O24 1.417(7) . y
C25 O25' 1.366(9) . y
C25 O25 1.438(8) . y
O25 C29 1.446(12) . y
O25' C29' 1.445(12) . y
N11 O12 1.213(5) . y
N11 O11 1.274(5) . y
N12 O17 1.210(5) . y
N12 O16 1.222(5) . y
N21 O22 1.215(5) . y
N21 O21 1.216(5) . y
N22 O27 1.185(7) . y
N22 O26 1.214(7) . y
P C31 1.788(5) . ?
P C51 1.798(5) . ?
P C61 1.801(5) . ?
P C47 1.805(4) . ?
C31 C36 1.389(6) . ?
C31 C32 1.405(6) . ?
C32 C33 1.373(6) . ?
C33 C34 1.365(7) . ?
C34 C35 1.358(7) . ?
C35 C36 1.387(7) . ?
C41 C46 1.374(6) . ?
C41 C42 1.387(6) . ?
C41 C47 1.512(6) . ?
C42 C43 1.393(7) . ?
C43 C44 1.378(7) . ?
C44 C45 1.364(8) . ?
C45 C46 1.384(7) . ?
C51 C56 1.386(6) . ?
C51 C52 1.390(6) . ?
C52 C53 1.385(6) . ?
C53 C54 1.374(7) . ?
C54 C55 1.380(7) . ?
C55 C56 1.385(6) . ?
C61 C62 1.380(6) . ?
C61 C66 1.385(6) . ?
C62 C63 1.390(6) . ?
C63 C64 1.379(7) . ?
C64 C65 1.377(6) . ?
C65 C66 1.382(6) . ?
